data_4514607
loop_
_publ_author_name
'Parveen, Rumana'
'Jayamma, Bandi'
'Dastidar, Parthasarathi'

_publ_section_title
;
 Supramolecular Gels Derived from Simple Organic Salts of Flufenamic Acid:
 Design, Synthesis, Structures, and Plausible Biomedical Application
;
_journal_issue 5
_journal_name_full 'ACS Biomaterials Science &amp; Engineering'
_journal_page_first 2180
_journal_paper_doi 10.1021/acsbiomaterials.9b00153
_journal_volume 5
_journal_year 2019
_chemical_formula_moiety '4(C14 H9 F3 N O2), 4(C10 H16 N O2), O'
_chemical_formula_sum 'C96 H100 F12 N8 O17'
_chemical_formula_weight 1865.83
_space_group_crystal_system monoclinic
_space_group_IT_number 13
_space_group_name_Hall '-P 2yac'
_space_group_name_H-M_alt 'P 1 2/n 1'
_symmetry_space_group_name_Hall '-P 2yac'
_symmetry_space_group_name_H-M 'P 1 2/n 1'
_atom_sites_solution_hydrogens geom
_atom_sites_solution_primary direct
_audit_creation_date 2019-01-17
_audit_creation_method
;
Olex2 1.2
(compiled 2017.08.10 svn.r3458 for OlexSys, GUI svn.r5381)
;
_cell_angle_alpha 90
_cell_angle_beta 90.770(9)
_cell_angle_gamma 90
_cell_formula_units_Z 2
_cell_length_a 26.469(4)
_cell_length_b 6.0807(8)
_cell_length_c 28.774(3)
_cell_measurement_reflns_used 3680
_cell_measurement_temperature 296.15
_cell_measurement_theta_max 18.445
_cell_measurement_theta_min 2.268
_cell_volume 4630.8(10)
_computing_cell_refinement 'SAINT v8.34A (Bruker, 2013)'
_computing_data_reduction 'SAINT v8.34A (Bruker, 2013)'
_computing_molecular_graphics 'Olex2 (Dolomanov et al., 2009)'
_computing_publication_material 'Olex2 (Dolomanov et al., 2009)'
_computing_structure_refinement 'XL (Sheldrick, 2008)'
_computing_structure_solution 'ShelXS (Sheldrick, 2008)'
_diffrn_ambient_temperature 296.15
_diffrn_measured_fraction_theta_full 0.940
_diffrn_measured_fraction_theta_max 0.940
_diffrn_measurement_device_type 'Bruker APEX-II CCD'
_diffrn_measurement_method '\f and \w scans'
_diffrn_radiation_type MoK\a
_diffrn_radiation_wavelength 0.71073
_diffrn_reflns_av_R_equivalents 0.0931
_diffrn_reflns_av_unetI/netI 0.0550
_diffrn_reflns_Laue_measured_fraction_full 0.940
_diffrn_reflns_Laue_measured_fraction_max 0.940
_diffrn_reflns_limit_h_max 24
_diffrn_reflns_limit_h_min -24
_diffrn_reflns_limit_k_max 5
_diffrn_reflns_limit_k_min -5
_diffrn_reflns_limit_l_max 26
_diffrn_reflns_limit_l_min -26
_diffrn_reflns_number 28253
_diffrn_reflns_point_group_measured_fraction_full 0.940
_diffrn_reflns_point_group_measured_fraction_max 0.940
_diffrn_reflns_theta_full 19.489
_diffrn_reflns_theta_max 19.489
_diffrn_reflns_theta_min 1.052
_diffrn_standards_number 0
_exptl_absorpt_coefficient_mu 0.108
_exptl_absorpt_correction_T_max 0.7443
_exptl_absorpt_correction_T_min 0.6054
_exptl_absorpt_correction_type multi-scan
_exptl_absorpt_process_details
'SADABS-2014/4 (Bruker,2014/4) was used for absorption correction. wR2(int) was 0.1344 before and 0.0706 after correction. The Ratio of minimum to maximum transmission is 0.8134. The \l/2 correction factor is 0.00150.'
_exptl_crystal_colour colourless
_exptl_crystal_colour_primary colourless
_exptl_crystal_density_diffrn 1.338
_exptl_crystal_description plate
_exptl_crystal_F_000 1952
_exptl_crystal_size_max 0.38
_exptl_crystal_size_mid 0.25
_exptl_crystal_size_min 0.06
_refine_diff_density_max 0.686
_refine_diff_density_min -0.371
_refine_diff_density_rms 0.061
_refine_ls_extinction_method none
_refine_ls_goodness_of_fit_ref 1.058
_refine_ls_hydrogen_treatment constr
_refine_ls_matrix_type full
_refine_ls_number_parameters 601
_refine_ls_number_reflns 3783
_refine_ls_number_restraints 2
_refine_ls_restrained_S_all 1.061
_refine_ls_R_factor_all 0.1143
_refine_ls_R_factor_gt 0.0798
_refine_ls_shift/su_max 0.001
_refine_ls_shift/su_mean 0.000
_refine_ls_structure_factor_coef Fsqd
_refine_ls_weighting_details 'w=1/[\s^2^(Fo^2^)+(0.0945P)^2^+18.9912P] where P=(Fo^2^+2Fc^2^)/3'
_refine_ls_weighting_scheme calc
_refine_ls_wR_factor_gt 0.1964
_refine_ls_wR_factor_ref 0.2252
_reflns_Friedel_coverage 0.000
_reflns_number_gt 2691
_reflns_number_total 3783
_reflns_threshold_expression 'I > 2\s(I)'
_cod_data_source_file S5.cif
_cod_data_source_block S5
_cod_original_cell_volume 4630.9(10)
_cod_database_code 4514607
_shelx_shelxl_version_number 2016/6
_shelx_space_group_comment
;
The symmetry employed for this shelxl refinement is uniquely defined
by the following loop, which should always be used as a source of
symmetry information in preference to the above space-group names.
They are only intended as comments.
;
_shelx_estimated_absorpt_t_max 0.994
_shelx_estimated_absorpt_t_min 0.960
_olex2_refinement_description
;
1. Fixed Uiso
 At 1.2 times of:
  All C(H) groups, All C(H,H) groups, All N(H) groups, All N(H,H,H) groups
 At 1.5 times of:
  All C(H,H,H) groups
2. Rigid bond restraints
 C10, C14, C36, C38
 with sigma for 1-2 distances of 0.01 and sigma for 1-3 distances of 0.01
3. Others
 Sof(F5A)=Sof(F6A)=Sof(F1A)=Sof(F4A)=Sof(F3A)=Sof(F2A)=1-FVAR(1)
 Sof(F2)=Sof(F3)=Sof(F1)=Sof(F6)=Sof(F5)=Sof(F4)=FVAR(1)
4.a Secondary CH2 refined with riding coordinates:
 C40(H40A,H40B), C39(H39A,H39B), C16(H16A,H16B), C15(H15A,H15B)
4.b Aromatic/amide H refined with riding coordinates:
 N1(H1), N3(H3A), C37(H37), C46(H46), C42(H42), C43(H43), C22(H22), C9(H9),
 C27(H27), C6(H6), C33(H33), C30(H30), C3(H3), C13(H13), C12(H12), C11(H11),
 C19(H19), C18(H18), C34(H34), C5(H5), C35(H35), C29(H29), C28(H28), C4(H4)
4.c Idealised Me refined as rotating group:
 N2(H2A,H2B,H2C), N4(H4A,H4B,H4C), C48(H48A,H48B,H48C), C23(H23A,H23B,H23C),
 C24(H24A,H24B,H24C), C47(H47A,H47B,H47C)
;
_olex2_submission_special_instructions 'No special instructions were received'

loop_
_space_group_symop_operation_xyz
'x, y, z'
'-x+1/2, y, -z+1/2'
'-x, -y, -z'
'x-1/2, -y, z-1/2'

loop_
_atom_site_label
_atom_site_type_symbol
_atom_site_fract_x
_atom_site_fract_y
_atom_site_fract_z
_atom_site_U_iso_or_equiv
_atom_site_adp_type
_atom_site_occupancy
_atom_site_site_symmetry_order
_atom_site_calc_flag
_atom_site_refinement_flags_posn
_atom_site_refinement_flags_adp
_atom_site_refinement_flags_occupancy
_atom_site_disorder_assembly
_atom_site_disorder_group
O2 O 0.6767(2) 0.3019(9) 0.70376(18) 0.0519(15) Uani 1 1 d . . . . .
O1 O 0.63113(19) 0.6012(10) 0.7141(2) 0.0607(17) Uani 1 1 d . . . . .
O5 O 0.8000(2) 0.0632(11) 0.59730(19) 0.0644(17) Uani 1 1 d . . . . .
O6 O 0.8105(2) -0.2364(9) 0.6402(2) 0.0592(16) Uani 1 1 d . . . . .
O7 O 0.4711(2) 1.0690(11) 0.9154(2) 0.0734(19) Uani 1 1 d . . . . .
O8 O 0.4217(2) 1.3969(10) 0.8820(2) 0.0719(19) Uani 1 1 d . . . . .
O3 O 0.5671(2) 0.5049(11) 0.4612(2) 0.0709(18) Uani 1 1 d . . . . .
O4 O 0.6005(2) 0.8294(11) 0.4142(2) 0.0720(18) Uani 1 1 d . . . . .
N1 N 0.5362(2) 0.6058(11) 0.6834(2) 0.0538(19) Uani 1 1 d . . . . .
H1 H 0.561313 0.692137 0.689106 0.065 Uiso 1 1 calc R . . . .
N2 N 0.7480(2) 0.3990(10) 0.6331(2) 0.0517(19) Uani 1 1 d . . . . .
H2A H 0.767466 0.280973 0.629821 0.062 Uiso 1 1 calc GR . . . .
H2B H 0.725144 0.373275 0.654897 0.062 Uiso 1 1 calc GR . . . .
H2C H 0.766938 0.513537 0.641457 0.062 Uiso 1 1 calc GR . . . .
N4 N 0.6666(2) 0.9292(10) 0.7702(2) 0.0538(19) Uani 1 1 d . . . . .
H4A H 0.665021 0.810304 0.752226 0.065 Uiso 1 1 calc GR . . . .
H4B H 0.684449 0.898649 0.795863 0.065 Uiso 1 1 calc GR . . . .
H4C H 0.681517 1.037983 0.754876 0.065 Uiso 1 1 calc GR . . . .
N3 N 0.8240(3) 0.0484(11) 0.5087(2) 0.0550(19) Uani 1 1 d . . . . .
H3A H 0.818553 0.134988 0.531778 0.066 Uiso 1 1 calc R . . . .
C2 C 0.5962(3) 0.3193(13) 0.6661(3) 0.037(2) Uani 1 1 d . . . . .
F2 F 0.3176(5) 0.599(2) 0.7422(6) 0.088(5) Uiso 0.480(12) 1 d . . . A 1
C7 C 0.5486(3) 0.4178(13) 0.6597(3) 0.038(2) Uani 1 1 d . . . . .
C31 C 0.8510(3) -0.1380(14) 0.5198(3) 0.043(2) Uani 1 1 d . . . . .
O9 O 0.750000 0.5752(16) 0.750000 0.095(3) Uani 1 2 d S T P . .
C41 C 0.5625(3) 1.2561(14) 0.8280(3) 0.043(2) Uani 1 1 d . . . . .
C26 C 0.8476(3) -0.2284(13) 0.5651(3) 0.041(2) Uani 1 1 d . . . . .
C40 C 0.6148(3) 1.2028(12) 0.8117(3) 0.047(2) Uani 1 1 d . . . . .
H40A H 0.637069 1.184605 0.838453 0.057 Uiso 1 1 calc R . . . .
H40B H 0.627359 1.324459 0.793399 0.057 Uiso 1 1 calc R . . . .
C32 C 0.8040(3) 0.1199(15) 0.4664(3) 0.047(2) Uani 1 1 d . . . . .
C8 C 0.4899(3) 0.6809(14) 0.6999(3) 0.044(2) Uani 1 1 d . . . . .
C17 C 0.6665(3) 0.7004(15) 0.5429(3) 0.045(2) Uani 1 1 d . . . . .
C37 C 0.8035(3) -0.0040(14) 0.4259(4) 0.049(2) Uani 1 1 d . . . . .
H37 H 0.818456 -0.142351 0.425113 0.059 Uiso 1 1 calc R . . . .
C46 C 0.5410(3) 1.1319(13) 0.8634(3) 0.049(2) Uani 1 1 d . . . . .
H46 H 0.558701 1.013027 0.875735 0.059 Uiso 1 1 calc R . . . .
C25 C 0.8171(3) -0.1272(16) 0.6031(3) 0.047(2) Uani 1 1 d . . . . .
C42 C 0.5344(4) 1.4280(14) 0.8098(3) 0.051(2) Uani 1 1 d . . . . .
H42 H 0.547575 1.511813 0.785854 0.061 Uiso 1 1 calc R . . . .
C1 C 0.6368(3) 0.4148(16) 0.6974(3) 0.046(2) Uani 1 1 d . . . . .
C39 C 0.6156(3) 0.9961(13) 0.7828(3) 0.049(2) Uani 1 1 d . . . . .
H39A H 0.599840 0.878072 0.800115 0.059 Uiso 1 1 calc R . . . .
H39B H 0.595710 1.019666 0.754704 0.059 Uiso 1 1 calc R . . . .
C43 C 0.4871(3) 1.4778(14) 0.8266(3) 0.052(2) Uani 1 1 d . . . . .
H43 H 0.468629 1.593550 0.813725 0.062 Uiso 1 1 calc R . . . .
C45 C 0.4941(3) 1.1815(15) 0.8802(3) 0.048(2) Uani 1 1 d . . . . .
C22 C 0.6265(3) 0.5770(14) 0.5254(3) 0.050(2) Uani 1 1 d . . . . .
H22 H 0.613439 0.463548 0.543242 0.060 Uiso 1 1 calc R . . . .
C21 C 0.6058(3) 0.6183(15) 0.4821(3) 0.050(2) Uani 1 1 d . . . . .
C9 C 0.4457(3) 0.5606(13) 0.6990(3) 0.045(2) Uani 1 1 d . . . . .
H9 H 0.444831 0.421984 0.685396 0.054 Uiso 1 1 calc R . . . .
C20 C 0.6246(3) 0.7926(16) 0.4556(3) 0.053(2) Uani 1 1 d . . . . .
C44 C 0.4673(3) 1.3567(15) 0.8620(3) 0.051(2) Uani 1 1 d . . . . .
C10 C 0.4032(3) 0.6475(16) 0.7184(3) 0.051(2) Uani 1 1 d . U . . .
C16 C 0.6887(3) 0.6461(13) 0.5904(3) 0.052(2) Uani 1 1 d . . . . .
H16A H 0.708276 0.770353 0.601735 0.062 Uiso 1 1 calc R . . . .
H16B H 0.661567 0.619820 0.612038 0.062 Uiso 1 1 calc R . . . .
C36 C 0.7803(3) 0.0826(17) 0.3871(3) 0.056(2) Uani 1 1 d . U . . .
C27 C 0.8754(3) -0.4151(16) 0.5753(3) 0.058(2) Uani 1 1 d . . . . .
H27 H 0.873068 -0.475336 0.604899 0.069 Uiso 1 1 calc R . . . .
C6 C 0.5153(3) 0.3252(16) 0.6277(3) 0.054(2) Uani 1 1 d . . . . .
H6 H 0.484451 0.394161 0.621872 0.065 Uiso 1 1 calc R . . . .
C33 C 0.7812(3) 0.3248(15) 0.4656(3) 0.056(2) Uani 1 1 d . . . . .
H33 H 0.782151 0.410854 0.492278 0.067 Uiso 1 1 calc R . . . .
C30 C 0.8835(3) -0.2382(16) 0.4889(3) 0.055(2) Uani 1 1 d . . . . .
H30 H 0.887435 -0.177112 0.459541 0.066 Uiso 1 1 calc R . . . .
C3 C 0.6068(3) 0.1277(15) 0.6410(3) 0.056(2) Uani 1 1 d . . . . .
H3 H 0.638214 0.061454 0.644909 0.068 Uiso 1 1 calc R . . . .
C13 C 0.4890(3) 0.8898(15) 0.7202(3) 0.053(2) Uani 1 1 d . . . . .
H13 H 0.517865 0.976627 0.719524 0.063 Uiso 1 1 calc R . . . .
C12 C 0.4466(4) 0.9694(15) 0.7409(3) 0.060(3) Uani 1 1 d . . . . .
H12 H 0.447560 1.105199 0.755735 0.071 Uiso 1 1 calc R . . . .
C11 C 0.4025(4) 0.8491(17) 0.7398(3) 0.060(3) Uani 1 1 d . . . . .
H11 H 0.373213 0.902795 0.753222 0.072 Uiso 1 1 calc R . . . .
C19 C 0.6643(4) 0.9134(15) 0.4726(3) 0.059(3) Uani 1 1 d . . . . .
H19 H 0.677298 1.028003 0.454994 0.071 Uiso 1 1 calc R . . . .
C15 C 0.7217(3) 0.4478(14) 0.5883(3) 0.053(2) Uani 1 1 d . . . . .
H15A H 0.701341 0.321822 0.579301 0.064 Uiso 1 1 calc R . . . .
H15B H 0.746827 0.469801 0.564445 0.064 Uiso 1 1 calc R . . . .
F3 F 0.3588(4) 0.309(2) 0.7228(6) 0.080(4) Uiso 0.480(12) 1 d . . . A 1
C18 C 0.6852(3) 0.8662(15) 0.5157(4) 0.057(2) Uani 1 1 d . . . . .
H18 H 0.712474 0.948551 0.526598 0.069 Uiso 1 1 calc R . . . .
C34 C 0.7574(3) 0.4041(16) 0.4267(4) 0.068(3) Uani 1 1 d . . . . .
H34 H 0.741670 0.540644 0.427570 0.082 Uiso 1 1 calc R . . . .
F1 F 0.3388(5) 0.502(3) 0.6681(5) 0.088(5) Uiso 0.480(12) 1 d . . . A 1
C5 C 0.5263(4) 0.1365(18) 0.6044(3) 0.065(3) Uani 1 1 d . . . . .
H5 H 0.502484 0.075971 0.583988 0.078 Uiso 1 1 calc R . . . .
C35 C 0.7566(3) 0.2829(18) 0.3862(4) 0.064(3) Uani 1 1 d . . . . .
H35 H 0.740709 0.334986 0.359356 0.077 Uiso 1 1 calc R . . . .
F6 F 0.7480(6) 0.020(2) 0.3099(5) 0.112(5) Uiso 0.480(12) 1 d . . . A 1
C29 C 0.9097(4) -0.4242(18) 0.5004(4) 0.073(3) Uani 1 1 d . . . . .
H29 H 0.930377 -0.489966 0.478478 0.088 Uiso 1 1 calc R . . . .
C28 C 0.9061(4) -0.5155(16) 0.5440(4) 0.074(3) Uani 1 1 d . . . . .
H28 H 0.923971 -0.641977 0.551860 0.089 Uiso 1 1 calc R . . . .
C38 C 0.7827(4) -0.0424(16) 0.3431(4) 0.075(3) Uani 1 1 d . U . . .
C14 C 0.3559(4) 0.5179(16) 0.7156(4) 0.071(3) Uani 1 1 d . U . . .
C4 C 0.5724(4) 0.0343(16) 0.6108(3) 0.067(3) Uani 1 1 d . . . . .
H4 H 0.580082 -0.094753 0.595011 0.080 Uiso 1 1 calc R . . . .
C48 C 0.4978(4) 0.8932(16) 0.9370(3) 0.082(3) Uani 1 1 d . . . . .
H48A H 0.504571 0.781208 0.914366 0.123 Uiso 1 1 calc GR . . . .
H48B H 0.477809 0.832622 0.961409 0.123 Uiso 1 1 calc GR . . . .
H48C H 0.529170 0.947023 0.949719 0.123 Uiso 1 1 calc GR . . . .
C23 C 0.5482(4) 0.3172(16) 0.4856(4) 0.086(3) Uani 1 1 d . . . . .
H23A H 0.522681 0.245954 0.466869 0.129 Uiso 1 1 calc GR . . . .
H23B H 0.533780 0.363534 0.514406 0.129 Uiso 1 1 calc GR . . . .
H23C H 0.575321 0.216236 0.491696 0.129 Uiso 1 1 calc GR . . . .
C24 C 0.6174(4) 1.0067(19) 0.3868(3) 0.088(3) Uani 1 1 d . . . . .
H24A H 0.595249 1.024272 0.360387 0.132 Uiso 1 1 calc GR . . . .
H24B H 0.651030 0.977266 0.376472 0.132 Uiso 1 1 calc GR . . . .
H24C H 0.617330 1.139035 0.405017 0.132 Uiso 1 1 calc GR . . . .
C47 C 0.3932(4) 1.5804(17) 0.8658(4) 0.088(3) Uani 1 1 d . . . . .
H47A H 0.381983 1.553934 0.834435 0.132 Uiso 1 1 calc GR . . . .
H47B H 0.414049 1.709713 0.866684 0.132 Uiso 1 1 calc GR . . . .
H47C H 0.364505 1.601594 0.885292 0.132 Uiso 1 1 calc GR . . . .
F5 F 0.7750(5) -0.257(2) 0.3458(4) 0.082(5) Uiso 0.480(12) 1 d . . . A 1
F4 F 0.8302(5) -0.049(2) 0.3247(5) 0.100(5) Uiso 0.480(12) 1 d . . . A 1
F5A F 0.7407(6) -0.172(2) 0.3375(5) 0.116(5) Uiso 0.520(12) 1 d . . . A 2
F6A F 0.7865(4) 0.0649(19) 0.3047(4) 0.085(4) Uiso 0.520(12) 1 d . . . A 2
F1A F 0.3512(5) 0.382(3) 0.6807(6) 0.113(5) Uiso 0.520(12) 1 d . . . A 2
F4A F 0.8169(6) -0.204(3) 0.3409(5) 0.120(5) Uiso 0.520(12) 1 d . . . A 2
F3A F 0.3546(4) 0.363(2) 0.7523(5) 0.083(4) Uiso 0.520(12) 1 d . . . A 2
F2A F 0.3135(4) 0.6228(17) 0.7156(5) 0.072(4) Uiso 0.520(12) 1 d . . . A 2

loop_
_atom_site_aniso_label
_atom_site_aniso_U_11
_atom_site_aniso_U_22
_atom_site_aniso_U_33
_atom_site_aniso_U_23
_atom_site_aniso_U_13
_atom_site_aniso_U_12
O2 0.044(4) 0.046(4) 0.065(4) -0.002(3) 0.004(3) 0.003(3)
O1 0.050(4) 0.045(4) 0.088(5) -0.021(4) -0.006(3) 0.007(3)
O5 0.090(5) 0.054(4) 0.049(4) 0.001(3) 0.007(3) 0.023(4)
O6 0.073(4) 0.057(4) 0.048(4) 0.009(4) -0.002(3) -0.012(3)
O7 0.079(4) 0.071(5) 0.071(5) 0.027(4) 0.029(4) 0.015(4)
O8 0.064(4) 0.072(5) 0.080(5) 0.018(4) 0.019(4) 0.030(4)
O3 0.063(4) 0.074(5) 0.075(5) 0.007(4) -0.015(4) -0.026(4)
O4 0.077(4) 0.082(5) 0.056(4) 0.022(4) -0.013(4) -0.017(4)
N1 0.041(5) 0.039(5) 0.081(5) -0.008(4) -0.003(4) -0.002(4)
N2 0.048(4) 0.046(4) 0.061(5) 0.005(4) 0.005(4) 0.004(3)
N4 0.058(5) 0.044(4) 0.059(5) -0.010(4) 0.002(4) -0.004(4)
N3 0.089(5) 0.036(5) 0.040(5) 0.000(4) 0.001(4) 0.018(4)
C2 0.034(5) 0.035(5) 0.042(5) 0.001(5) -0.001(4) -0.005(5)
C7 0.043(6) 0.024(5) 0.047(6) 0.001(5) -0.004(5) -0.003(5)
C31 0.048(5) 0.038(6) 0.042(6) 0.000(5) 0.002(5) -0.001(5)
O9 0.082(6) 0.090(7) 0.112(8) 0.000 -0.023(6) 0.000
C41 0.043(6) 0.039(6) 0.048(6) -0.004(5) 0.006(5) 0.003(5)
C26 0.044(5) 0.031(5) 0.049(7) 0.002(5) -0.004(5) 0.002(5)
C40 0.060(6) 0.035(5) 0.047(6) -0.002(4) -0.002(5) -0.004(4)
C32 0.055(6) 0.043(7) 0.043(7) 0.008(6) 0.009(5) -0.010(5)
C8 0.039(6) 0.030(6) 0.061(6) 0.004(5) -0.008(5) 0.003(5)
C17 0.048(6) 0.041(6) 0.046(6) 0.002(5) -0.004(5) 0.009(5)
C37 0.058(6) 0.041(5) 0.048(7) 0.022(6) -0.006(5) 0.004(5)
C46 0.059(6) 0.038(5) 0.050(6) 0.008(5) -0.007(5) 0.006(5)
C25 0.047(5) 0.039(6) 0.054(7) 0.005(6) -0.005(5) -0.004(5)
C42 0.068(7) 0.040(6) 0.044(6) 0.010(5) 0.000(5) -0.001(5)
C1 0.045(6) 0.039(6) 0.054(6) 0.007(5) 0.008(5) 0.007(5)
C39 0.041(5) 0.052(6) 0.055(6) -0.011(5) 0.003(4) -0.005(4)
C43 0.051(6) 0.054(6) 0.051(6) 0.008(6) -0.005(5) 0.009(5)
C45 0.052(6) 0.043(6) 0.047(6) 0.002(5) 0.011(5) 0.002(6)
C22 0.050(6) 0.045(6) 0.055(7) 0.008(5) 0.005(5) -0.001(5)
C21 0.053(6) 0.047(6) 0.049(7) 0.002(6) 0.000(6) -0.004(5)
C9 0.049(6) 0.032(5) 0.054(6) 0.003(4) 0.001(5) 0.014(6)
C20 0.051(6) 0.060(7) 0.049(7) 0.004(6) -0.006(6) 0.001(6)
C44 0.052(7) 0.047(6) 0.054(7) 0.002(5) 0.000(6) 0.013(6)
C10 0.043(6) 0.048(7) 0.062(6) 0.013(5) 0.000(5) 0.008(5)
C16 0.051(5) 0.045(6) 0.059(7) -0.002(5) -0.005(5) 0.003(5)
C36 0.056(6) 0.048(7) 0.064(8) 0.000(5) 0.002(6) -0.017(5)
C27 0.066(6) 0.053(7) 0.054(7) 0.009(6) -0.006(6) 0.003(6)
C6 0.049(6) 0.059(7) 0.054(6) -0.006(6) 0.002(5) 0.010(5)
C33 0.085(7) 0.034(6) 0.048(7) 0.010(5) 0.010(6) 0.009(5)
C30 0.059(6) 0.061(7) 0.044(6) 0.003(5) 0.000(5) 0.001(6)
C3 0.054(6) 0.041(6) 0.074(7) -0.013(5) 0.007(6) 0.007(5)
C13 0.049(6) 0.037(6) 0.071(6) 0.005(5) -0.012(5) 0.001(5)
C12 0.064(7) 0.040(6) 0.074(7) -0.007(5) -0.005(6) 0.010(6)
C11 0.060(7) 0.054(7) 0.066(7) 0.000(6) -0.001(5) 0.020(6)
C19 0.059(6) 0.064(7) 0.054(7) 0.016(6) -0.006(5) -0.001(6)
C15 0.056(5) 0.052(6) 0.051(6) -0.006(5) -0.007(5) 0.014(5)
C18 0.047(5) 0.053(6) 0.072(8) -0.002(6) -0.006(6) -0.004(5)
C34 0.078(7) 0.047(6) 0.079(8) 0.010(7) 0.003(6) 0.013(5)
C5 0.050(7) 0.078(8) 0.067(7) -0.019(6) -0.003(5) -0.013(6)
C35 0.068(7) 0.058(7) 0.066(8) 0.015(7) -0.003(5) -0.004(6)
C29 0.078(7) 0.073(8) 0.069(9) -0.019(7) -0.008(6) 0.029(6)
C28 0.083(8) 0.060(7) 0.078(9) 0.000(7) -0.010(7) 0.029(6)
C38 0.089(8) 0.050(7) 0.083(8) 0.024(5) -0.031(6) -0.003(6)
C14 0.065(6) 0.046(6) 0.104(9) -0.005(6) 0.029(6) 0.028(5)
C4 0.071(7) 0.059(6) 0.071(7) -0.030(6) 0.004(6) -0.012(6)
C48 0.099(8) 0.060(7) 0.088(8) 0.032(6) 0.009(6) 0.002(6)
C23 0.081(7) 0.063(7) 0.115(9) 0.000(7) -0.005(6) -0.033(6)
C24 0.093(8) 0.110(9) 0.060(7) 0.029(7) -0.012(6) -0.004(7)
C47 0.066(7) 0.093(8) 0.104(9) 0.007(7) 0.012(6) 0.025(7)

loop_
_atom_type_symbol
_atom_type_description
_atom_type_scat_dispersion_real
_atom_type_scat_dispersion_imag
_atom_type_scat_source
C C 0.0033 0.0016 'International Tables Vol C Tables 4.2.6.8 and 6.1.1.4'
H H 0.0000 0.0000 'International Tables Vol C Tables 4.2.6.8 and 6.1.1.4'
F F 0.0171 0.0103 'International Tables Vol C Tables 4.2.6.8 and 6.1.1.4'
N N 0.0061 0.0033 'International Tables Vol C Tables 4.2.6.8 and 6.1.1.4'
O O 0.0106 0.0060 'International Tables Vol C Tables 4.2.6.8 and 6.1.1.4'

loop_
_geom_angle_atom_site_label_1
_geom_angle_atom_site_label_2
_geom_angle_atom_site_label_3
_geom_angle
C45 O7 C48 118.4(7)
C44 O8 C47 118.0(7)
C21 O3 C23 116.9(7)
C20 O4 C24 117.7(7)
C7 N1 H1 114.5
C7 N1 C8 131.0(7)
C8 N1 H1 114.5
H2A N2 H2B 109.5
H2A N2 H2C 109.5
H2B N2 H2C 109.5
C15 N2 H2A 109.5
C15 N2 H2B 109.5
C15 N2 H2C 109.5
H4A N4 H4B 109.5
H4A N4 H4C 109.5
H4B N4 H4C 109.5
C39 N4 H4A 109.5
C39 N4 H4B 109.5
C39 N4 H4C 109.5
C31 N3 H3A 114.7
C31 N3 C32 130.6(7)
C32 N3 H3A 114.7
C7 C2 C1 123.0(8)
C3 C2 C7 118.1(7)
C3 C2 C1 118.9(8)
N1 C7 C2 120.5(8)
N1 C7 C6 121.0(8)
C6 C7 C2 118.4(8)
N3 C31 C26 119.5(8)
N3 C31 C30 122.5(8)
C30 C31 C26 117.9(8)
C46 C41 C40 119.9(8)
C42 C41 C40 122.6(8)
C42 C41 C46 117.5(7)
C31 C26 C25 123.5(8)
C27 C26 C31 118.2(8)
C27 C26 C25 118.3(9)
C41 C40 H40A 109.2
C41 C40 H40B 109.2
C41 C40 C39 111.9(6)
H40A C40 H40B 107.9
C39 C40 H40A 109.2
C39 C40 H40B 109.2
C37 C32 N3 124.4(8)
C33 C32 N3 117.2(9)
C33 C32 C37 118.4(8)
N1 C8 C13 117.4(8)
C9 C8 N1 124.6(8)
C9 C8 C13 118.0(8)
C22 C17 C16 119.7(8)
C18 C17 C22 118.0(8)
C18 C17 C16 122.3(9)
C32 C37 H37 120.8
C36 C37 C32 118.3(8)
C36 C37 H37 120.8
C41 C46 H46 119.4
C45 C46 C41 121.3(8)
C45 C46 H46 119.4
O5 C25 O6 122.7(8)
O5 C25 C26 118.7(8)
O6 C25 C26 118.6(8)
C41 C42 H42 119.3
C43 C42 C41 121.4(8)
C43 C42 H42 119.3
O2 C1 C2 117.5(8)
O1 C1 O2 122.7(8)
O1 C1 C2 119.7(8)
N4 C39 C40 112.9(6)
N4 C39 H39A 109.0
N4 C39 H39B 109.0
C40 C39 H39A 109.0
C40 C39 H39B 109.0
H39A C39 H39B 107.8
C42 C43 H43 120.0
C44 C43 C42 119.9(8)
C44 C43 H43 120.0
O7 C45 C46 124.3(8)
O7 C45 C44 115.8(8)
C46 C45 C44 119.9(8)
C17 C22 H22 119.2
C21 C22 C17 121.5(8)
C21 C22 H22 119.2
O3 C21 C22 126.3(9)
O3 C21 C20 114.3(9)
C22 C21 C20 119.4(9)
C8 C9 H9 120.4
C10 C9 C8 119.3(8)
C10 C9 H9 120.4
O4 C20 C21 115.8(9)
O4 C20 C19 125.0(9)
C19 C20 C21 119.2(9)
O8 C44 C45 115.5(9)
C43 C44 O8 124.5(8)
C43 C44 C45 120.0(8)
C9 C10 C11 123.0(8)
C9 C10 C14 118.2(9)
C11 C10 C14 118.9(9)
C17 C16 H16A 109.4
C17 C16 H16B 109.4
H16A C16 H16B 108.0
C15 C16 C17 111.1(7)
C15 C16 H16A 109.4
C15 C16 H16B 109.4
C37 C36 C38 118.4(10)
C35 C36 C37 123.8(9)
C35 C36 C38 117.7(10)
C26 C27 H27 118.4
C28 C27 C26 123.2(9)
C28 C27 H27 118.4
C7 C6 H6 119.0
C5 C6 C7 122.1(8)
C5 C6 H6 119.0
C32 C33 H33 119.0
C34 C33 C32 121.9(9)
C34 C33 H33 119.0
C31 C30 H30 119.1
C29 C30 C31 121.7(9)
C29 C30 H30 119.1
C2 C3 H3 118.8
C4 C3 C2 122.4(8)
C4 C3 H3 118.8
C8 C13 H13 119.2
C12 C13 C8 121.6(8)
C12 C13 H13 119.2
C13 C12 H12 119.9
C13 C12 C11 120.2(8)
C11 C12 H12 119.9
C10 C11 C12 117.9(8)
C10 C11 H11 121.1
C12 C11 H11 121.1
C20 C19 H19 119.8
C20 C19 C18 120.4(9)
C18 C19 H19 119.8
N2 C15 C16 113.1(7)
N2 C15 H15A 109.0
N2 C15 H15B 109.0
C16 C15 H15A 109.0
C16 C15 H15B 109.0
H15A C15 H15B 107.8
C17 C18 C19 121.4(8)
C17 C18 H18 119.3
C19 C18 H18 119.3
C33 C34 H34 119.8
C33 C34 C35 120.4(9)
C35 C34 H34 119.8
C6 C5 H5 119.8
C6 C5 C4 120.5(8)
C4 C5 H5 119.8
C36 C35 C34 117.2(9)
C36 C35 H35 121.4
C34 C35 H35 121.4
C30 C29 H29 119.6
C30 C29 C28 120.8(9)
C28 C29 H29 119.6
C27 C28 C29 118.1(9)
C27 C28 H28 120.9
C29 C28 H28 120.9
F6 C38 C36 114.9(10)
F6 C38 F4 110.3(11)
F5 C38 C36 116.7(10)
F5 C38 F6 102.2(11)
F5 C38 F4 97.7(11)
F4 C38 C36 113.4(9)
F5A C38 C36 110.7(10)
F6A C38 C36 118.6(9)
F6A C38 F5A 105.3(10)
F6A C38 F4A 105.6(12)
F4A C38 C36 117.1(10)
F4A C38 F5A 96.8(11)
F2 C14 C10 114.2(10)
F2 C14 F1 109.2(11)
F3 C14 F2 107.9(11)
F3 C14 C10 117.9(9)
F3 C14 F1 95.9(11)
F1 C14 C10 110.0(9)
F1A C14 C10 116.7(10)
F1A C14 F3A 98.7(10)
F3A C14 C10 110.1(9)
F2A C14 C10 118.2(9)
F2A C14 F1A 103.7(12)
F2A C14 F3A 107.5(10)
C3 C4 C5 118.4(8)
C3 C4 H4 120.8
C5 C4 H4 120.8
O7 C48 H48A 109.5
O7 C48 H48B 109.5
O7 C48 H48C 109.5
H48A C48 H48B 109.5
H48A C48 H48C 109.5
H48B C48 H48C 109.5
O3 C23 H23A 109.5
O3 C23 H23B 109.5
O3 C23 H23C 109.5
H23A C23 H23B 109.5
H23A C23 H23C 109.5
H23B C23 H23C 109.5
O4 C24 H24A 109.5
O4 C24 H24B 109.5
O4 C24 H24C 109.5
H24A C24 H24B 109.5
H24A C24 H24C 109.5
H24B C24 H24C 109.5
O8 C47 H47A 109.5
O8 C47 H47B 109.5
O8 C47 H47C 109.5
H47A C47 H47B 109.5
H47A C47 H47C 109.5
H47B C47 H47C 109.5

loop_
_geom_bond_atom_site_label_1
_geom_bond_atom_site_label_2
_geom_bond_distance
O2 C1 1.271(9)
O1 C1 1.241(9)
O5 C25 1.253(9)
O6 C25 1.272(9)
O7 C45 1.371(9)
O7 C48 1.420(10)
O8 C44 1.368(10)
O8 C47 1.422(10)
O3 C21 1.368(10)
O3 C23 1.433(10)
O4 C20 1.361(10)
O4 C24 1.411(11)
N1 H1 0.8600
N1 C7 1.373(10)
N1 C8 1.397(10)
N2 H2A 0.8900
N2 H2B 0.8900
N2 H2C 0.8900
N2 C15 1.487(9)
N4 H4A 0.8900
N4 H4B 0.8900
N4 H4C 0.8900
N4 C39 1.462(9)
N3 H3A 0.8600
N3 C31 1.376(10)
N3 C32 1.392(10)
C2 C7 1.406(10)
C2 C1 1.507(11)
C2 C3 1.401(11)
F2 C14 1.368(15)
C7 C6 1.386(11)
C31 C26 1.419(11)
C31 C30 1.386(11)
C41 C40 1.501(10)
C41 C46 1.395(11)
C41 C42 1.382(10)
C26 C25 1.499(11)
C26 C27 1.382(11)
C40 H40A 0.9700
C40 H40B 0.9700
C40 C39 1.506(10)
C32 C37 1.387(11)
C32 C33 1.384(11)
C8 C9 1.380(10)
C8 C13 1.398(11)
C17 C22 1.386(11)
C17 C16 1.517(11)
C17 C18 1.372(11)
C37 H37 0.9300
C37 C36 1.372(11)
C46 H46 0.9300
C46 C45 1.371(11)
C42 H42 0.9300
C42 C43 1.382(11)
C39 H39A 0.9700
C39 H39B 0.9700
C43 H43 0.9300
C43 C44 1.367(11)
C45 C44 1.378(11)
C22 H22 0.9300
C22 C21 1.376(11)
C21 C20 1.401(11)
C9 H9 0.9300
C9 C10 1.368(11)
C20 C19 1.367(11)
C10 C11 1.372(12)
C10 C14 1.481(12)
C16 H16A 0.9700
C16 H16B 0.9700
C16 C15 1.492(10)
C36 C35 1.370(12)
C36 C38 1.477(13)
C27 H27 0.9300
C27 C28 1.365(12)
C6 H6 0.9300
C6 C5 1.363(12)
C33 H33 0.9300
C33 C34 1.363(12)
C30 H30 0.9300
C30 C29 1.366(12)
C3 H3 0.9300
C3 C4 1.372(11)
C13 H13 0.9300
C13 C12 1.365(11)
C12 H12 0.9300
C12 C11 1.378(12)
C11 H11 0.9300
C19 H19 0.9300
C19 C18 1.383(11)
C15 H15A 0.9700
C15 H15B 0.9700
F3 C14 1.292(14)
C18 H18 0.9300
C34 H34 0.9300
C34 C35 1.380(12)
F1 C14 1.439(16)
C5 H5 0.9300
C5 C4 1.382(12)
C35 H35 0.9300
F6 C38 1.368(17)
C29 H29 0.9300
C29 C28 1.376(13)
C28 H28 0.9300
C38 F5 1.325(15)
C38 F4 1.372(16)
C38 F5A 1.371(16)
C38 F6A 1.289(14)
C38 F4A 1.339(16)
C14 F1A 1.306(16)
C14 F3A 1.414(14)
C14 F2A 1.290(12)
C4 H4 0.9300
C48 H48A 0.9600
C48 H48B 0.9600
C48 H48C 0.9600
C23 H23A 0.9600
C23 H23B 0.9600
C23 H23C 0.9600
C24 H24A 0.9600
C24 H24B 0.9600
C24 H24C 0.9600
C47 H47A 0.9600
C47 H47B 0.9600
C47 H47C 0.9600
